data_7001950
loop_
_publ_author_name
'Lorber, Christian'
'Vendier, Laure'

_publ_section_title
;
 Synthesis and structure of early transition metal NHC complexes
;
_journal_issue 35
_journal_name_full 'Dalton Transactions'
_journal_page_first 6972
_journal_paper_doi 10.1039/b905056f
_journal_year 2009
_chemical_compound_source 'synthesis as described'
_chemical_formula_moiety 'C21 H25 N2, Cl'
_chemical_formula_sum 'C21 H25 Cl N2'
_chemical_formula_weight 340.88
_chemical_name_systematic
;
?
;
_space_group_IT_number 2
_symmetry_cell_setting triclinic
_symmetry_Int_Tables_number 2
_symmetry_space_group_name_Hall '-P 1'
_symmetry_space_group_name_H-M 'P -1'
_atom_sites_solution_hydrogens geom
_atom_sites_solution_primary direct
_atom_sites_solution_secondary difmap
_cell_angle_alpha 93.658(9)
_cell_angle_beta 116.037(11)
_cell_angle_gamma 90.853(9)
_cell_formula_units_Z 8
_cell_length_a 16.2380(18)
_cell_length_b 16.3664(16)
_cell_length_c 16.5630(18)
_cell_measurement_reflns_used 3842
_cell_measurement_temperature 180
_cell_measurement_theta_max 32.1467
_cell_measurement_theta_min 2.5755
_cell_measurement_wavelength 0.71073
_cell_volume 3942.4(8)
_computing_cell_refinement 'CrysAlis RED, Oxford Diffraction Ltd.'
_computing_data_collection 'CrysAlis CCD, Oxford Diffraction Ltd.,'
_computing_data_reduction 'CrysAlis RED, Oxford Diffraction Ltd.'
_computing_molecular_graphics 'Ortep-3 for Windows (Farrugia, 1997)'
_computing_publication_material 'WinGX publication routines (Farrugia, 1999)'
_computing_structure_refinement 'SHELXL-97 (Sheldrick, 1997)'
_computing_structure_solution 'SIR92 (Giacovazzo et al, 1993)'
_diffrn_ambient_temperature 180
_diffrn_measured_fraction_theta_full 0.998
_diffrn_measured_fraction_theta_max 0.998
_diffrn_measurement_device_type 'Oxford-Diffraction XCALIBUR'
_diffrn_measurement_method \w-\f
_diffrn_orient_matrix_UB_11 -0.038745927
_diffrn_orient_matrix_UB_12 -0.0218868324
_diffrn_orient_matrix_UB_13 -0.0014262341
_diffrn_orient_matrix_UB_21 0.0286801992
_diffrn_orient_matrix_UB_22 -0.0309640555
_diffrn_orient_matrix_UB_23 0.0243054441
_diffrn_orient_matrix_UB_31 0.0066872478
_diffrn_orient_matrix_UB_32 0.0214687197
_diffrn_orient_matrix_UB_33 0.0411480844
_diffrn_radiation_monochromator graphite
_diffrn_radiation_source 'fine-focus sealed tube'
_diffrn_radiation_type MoK\a
_diffrn_radiation_wavelength 0.71073
_diffrn_reflns_av_R_equivalents 0.0956
_diffrn_reflns_av_unetI/netI 0.3659
_diffrn_reflns_limit_h_max 19
_diffrn_reflns_limit_h_min -19
_diffrn_reflns_limit_k_max 19
_diffrn_reflns_limit_k_min -19
_diffrn_reflns_limit_l_max 20
_diffrn_reflns_limit_l_min -15
_diffrn_reflns_number 29327
_diffrn_reflns_theta_full 25.68
_diffrn_reflns_theta_max 25.68
_diffrn_reflns_theta_min 2.58
_diffrn_standards_decay_% 0
_diffrn_standards_interval_count 0
_diffrn_standards_interval_time 0
_diffrn_standards_number 0
_exptl_absorpt_coefficient_mu 0.198
_exptl_absorpt_correction_T_max 0.998
_exptl_absorpt_correction_T_min 0.95518
_exptl_absorpt_correction_type multi-scan
_exptl_absorpt_process_details
;
CrysAlis RED, Oxford Diffraction Ltd.,
Version 1.171.31.5 (release 28-08-2006 CrysAlis171 .NET)
(compiled Aug 28 2006,13:05:05)
Empirical absorption correction using spherical harmonics,
implemented in SCALE3 ABSPACK scaling algorithm.
;
_exptl_crystal_colour colourless
_exptl_crystal_density_diffrn 1.149
_exptl_crystal_density_method 'not measured'
_exptl_crystal_description block
_exptl_crystal_F_000 1456
_exptl_crystal_size_max 0.17
_exptl_crystal_size_mid 0.11
_exptl_crystal_size_min 0.05
_refine_diff_density_max 0.219
_refine_diff_density_min -0.249
_refine_diff_density_rms 0.047
_refine_ls_extinction_method none
_refine_ls_goodness_of_fit_ref 0.738
_refine_ls_hydrogen_treatment constr
_refine_ls_matrix_type full
_refine_ls_number_parameters 879
_refine_ls_number_reflns 14914
_refine_ls_number_restraints 0
_refine_ls_restrained_S_all 0.738
_refine_ls_R_factor_all 0.2065
_refine_ls_R_factor_gt 0.044
_refine_ls_shift/su_max 0.031
_refine_ls_shift/su_mean 0
_refine_ls_structure_factor_coef Fsqd
_refine_ls_weighting_details 'calc w=1/[\s^2^(Fo^2^)+(0.0177P)^2^+0.0000P] where P=(Fo^2^+2Fc^2^)/3'
_refine_ls_weighting_scheme calc
_refine_ls_wR_factor_gt 0.0606
_refine_ls_wR_factor_ref 0.0871
_reflns_number_gt 4253
_reflns_number_total 14914
_reflns_threshold_expression >2\s(I)
_cod_data_source_file b905056f.txt
_cod_data_source_block cl1111
_cod_original_cell_volume 3942.4(7)
_cod_original_sg_symbol_H-M 'P -1 '
_cod_database_code 7001950

loop_
_symmetry_equiv_pos_as_xyz
'x, y, z'
'-x, -y, -z'

loop_
_atom_site_label
_atom_site_type_symbol
_atom_site_fract_x
_atom_site_fract_y
_atom_site_fract_z
_atom_site_U_iso_or_equiv
_atom_site_adp_type
_atom_site_occupancy
_atom_site_symmetry_multiplicity
_atom_site_calc_flag
_atom_site_refinement_flags
_atom_site_disorder_assembly
_atom_site_disorder_group
C1 C 0.6898(2) 0.8024(2) -0.3799(2) 0.0323(9) Uani 1 1 d . . .
H1 H 0.6812 0.8067 -0.4387 0.039 Uiso 1 1 calc R . .
C2 C 0.6677(2) 0.7736(2) -0.2622(2) 0.0394(10) Uani 1 1 d . . .
H2 H 0.6407 0.7541 -0.2275 0.047 Uiso 1 1 calc R . .
C3 C 0.7494(2) 0.8144(2) -0.2315(2) 0.0388(10) Uani 1 1 d . . .
H3 H 0.7896 0.8285 -0.1715 0.047 Uiso 1 1 calc R . .
C4 C 0.5449(2) 0.7274(2) -0.4187(2) 0.0319(9) Uani 1 1 d . . .
C5 C 0.5324(2) 0.6435(2) -0.4149(2) 0.0368(10) Uani 1 1 d . . .
C6 C 0.4516(3) 0.6060(2) -0.4798(2) 0.0422(11) Uani 1 1 d . . .
H6 H 0.4416 0.5499 -0.4797 0.051 Uiso 1 1 calc R . .
C7 C 0.3852(3) 0.6487(3) -0.5448(2) 0.0430(11) Uani 1 1 d . . .
C8 C 0.4012(2) 0.7325(2) -0.5427(2) 0.0391(10) Uani 1 1 d . . .
H8 H 0.3569 0.7619 -0.586 0.047 Uiso 1 1 calc R . .
C9 C 0.4792(2) 0.7740(2) -0.4796(2) 0.0331(10) Uani 1 1 d . . .
C10 C 0.6033(2) 0.5943(2) -0.3464(2) 0.0502(11) Uani 1 1 d . . .
H10A H 0.6057 0.6082 -0.2881 0.075 Uiso 1 1 calc R . .
H10B H 0.6622 0.6065 -0.3444 0.075 Uiso 1 1 calc R . .
H10C H 0.5872 0.537 -0.3628 0.075 Uiso 1 1 calc R . .
C11 C 0.2990(2) 0.6061(2) -0.6176(2) 0.0613(12) Uani 1 1 d . . .
H11A H 0.3107 0.5858 -0.6671 0.092 Uiso 1 1 calc R . .
H11B H 0.251 0.6443 -0.6383 0.092 Uiso 1 1 calc R . .
H11C H 0.2805 0.5612 -0.5938 0.092 Uiso 1 1 calc R . .
C12 C 0.4927(2) 0.86547(19) -0.4799(2) 0.0466(11) Uani 1 1 d . . .
H12A H 0.5221 0.8894 -0.4189 0.07 Uiso 1 1 calc R . .
H12B H 0.4342 0.8888 -0.5113 0.07 Uiso 1 1 calc R . .
H12C H 0.5305 0.8763 -0.5095 0.07 Uiso 1 1 calc R . .
C13 C 0.8406(2) 0.8758(2) -0.3034(2) 0.0297(9) Uani 1 1 d . . .
C14 C 0.9242(2) 0.8379(2) -0.2726(2) 0.0318(10) Uani 1 1 d . . .
C15 C 0.9976(2) 0.8839(2) -0.2697(2) 0.0391(10) Uani 1 1 d . . .
H15 H 1.0544 0.8606 -0.2497 0.047 Uiso 1 1 calc R . .
C16 C 0.9900(3) 0.9626(2) -0.2950(2) 0.0378(10) Uani 1 1 d . . .
C17 C 0.9052(3) 0.9973(2) -0.3245(2) 0.0407(10) Uani 1 1 d . . .
H17 H 0.8997 1.0509 -0.3412 0.049 Uiso 1 1 calc R . .
C18 C 0.8285(2) 0.9544(2) -0.3299(2) 0.0342(10) Uani 1 1 d . . .
C19 C 0.9316(2) 0.7509(2) -0.2475(2) 0.0466(11) Uani 1 1 d . . .
H19A H 0.9894 0.7311 -0.2409 0.07 Uiso 1 1 calc R . .
H19B H 0.8825 0.7174 -0.2939 0.07 Uiso 1 1 calc R . .
H19C H 0.9275 0.7486 -0.1916 0.07 Uiso 1 1 calc R . .
C20 C 1.0725(2) 1.0105(2) -0.2907(2) 0.0580(12) Uani 1 1 d . . .
H20A H 1.1272 0.9827 -0.2563 0.087 Uiso 1 1 calc R . .
H20B H 1.0763 1.0644 -0.2625 0.087 Uiso 1 1 calc R . .
H20C H 1.0663 1.0146 -0.3506 0.087 Uiso 1 1 calc R . .
C21 C 0.7376(2) 0.9941(2) -0.3626(2) 0.0473(11) Uani 1 1 d . . .
H21A H 0.7471 1.0524 -0.36 0.071 Uiso 1 1 calc R . .
H21B H 0.7086 0.9815 -0.325 0.071 Uiso 1 1 calc R . .
H21C H 0.6989 0.9736 -0.4237 0.071 Uiso 1 1 calc R . .
C22 C 1.1689(3) 0.7725(2) -0.3810(2) 0.0432(11) Uani 1 1 d . . .
H22 H 1.1706 0.7836 -0.3244 0.052 Uiso 1 1 calc R . .
C23 C 1.1220(3) 0.7314(2) -0.5243(3) 0.0600(13) Uani 1 1 d . . .
H23 H 1.0857 0.7091 -0.5827 0.072 Uiso 1 1 calc R . .
C24 C 1.2062(3) 0.7665(3) -0.4929(2) 0.0621(14) Uani 1 1 d . . .
H24 H 1.2396 0.7728 -0.5257 0.075 Uiso 1 1 calc R . .
C25 C 1.0154(3) 0.7021(3) -0.4558(2) 0.0395(10) Uani 1 1 d . . .
C26 C 0.9390(3) 0.7488(3) -0.4873(2) 0.0468(11) Uani 1 1 d . . .
C27 C 0.8582(3) 0.7152(3) -0.4918(2) 0.0535(12) Uani 1 1 d . . .
H27 H 0.8058 0.7454 -0.5123 0.064 Uiso 1 1 calc R . .
C28 C 0.8553(3) 0.6379(3) -0.4663(3) 0.0581(13) Uani 1 1 d . . .
C29 C 0.9324(4) 0.5926(3) -0.4359(3) 0.0586(13) Uani 1 1 d . . .
H29 H 0.9294 0.54 -0.4187 0.07 Uiso 1 1 calc R . .
C30 C 1.0142(3) 0.6239(3) -0.4305(2) 0.0458(11) Uani 1 1 d . . .
C31 C 0.9424(2) 0.8347(2) -0.5129(2) 0.0647(13) Uani 1 1 d . . .
H31A H 0.9732 0.8708 -0.4594 0.097 Uiso 1 1 calc R . .
H31B H 0.8811 0.8517 -0.5468 0.097 Uiso 1 1 calc R . .
H31C H 0.9752 0.8364 -0.549 0.097 Uiso 1 1 calc R . .
C32 C 0.7650(3) 0.6018(3) -0.4725(3) 0.0970(17) Uani 1 1 d . . .
H32A H 0.7544 0.5467 -0.4999 0.146 Uiso 1 1 calc R . .
H32B H 0.7154 0.6345 -0.5085 0.146 Uiso 1 1 calc R . .
H32C H 0.7685 0.6014 -0.4132 0.146 Uiso 1 1 calc R . .
C33 C 1.0993(3) 0.5753(2) -0.3946(2) 0.0647(13) Uani 1 1 d . . .
H33A H 1.1423 0.5999 -0.3368 0.097 Uiso 1 1 calc R . .
H33B H 1.1267 0.5749 -0.4356 0.097 Uiso 1 1 calc R . .
H33C H 1.0834 0.5201 -0.3886 0.097 Uiso 1 1 calc R . .
C34 C 1.3203(3) 0.8354(3) -0.3461(3) 0.0402(11) Uani 1 1 d . . .
C35 C 1.3292(3) 0.9174(3) -0.3592(3) 0.0490(12) Uani 1 1 d . . .
C36 C 1.4128(3) 0.9575(3) -0.3079(3) 0.0554(12) Uani 1 1 d . . .
H36 H 1.4208 1.0123 -0.3158 0.066 Uiso 1 1 calc R . .
C37 C 1.4848(3) 0.9190(3) -0.2453(3) 0.0553(13) Uani 1 1 d . . .
C38 C 1.4712(3) 0.8381(3) -0.2326(3) 0.0528(12) Uani 1 1 d . . .
H38 H 1.5187 0.8128 -0.1877 0.063 Uiso 1 1 calc R . .
C39 C 1.3907(3) 0.7939(3) -0.2836(3) 0.0431(11) Uani 1 1 d . . .
C40 C 1.2503(2) 0.9610(2) -0.4259(3) 0.0727(14) Uani 1 1 d . . .
H40A H 1.2694 1.0169 -0.4256 0.109 Uiso 1 1 calc R . .
H40B H 1.2004 0.9599 -0.4096 0.109 Uiso 1 1 calc R . .
H40C H 1.2306 0.9343 -0.4851 0.109 Uiso 1 1 calc R . .
C41 C 1.5770(3) 0.9641(2) -0.1910(3) 0.0863(16) Uani 1 1 d . . .
H41A H 1.6155 0.9547 -0.2209 0.13 Uiso 1 1 calc R . .
H41B H 1.6056 0.9443 -0.132 0.13 Uiso 1 1 calc R . .
H41C H 1.5684 1.0217 -0.1858 0.13 Uiso 1 1 calc R . .
C42 C 1.3784(2) 0.7046(2) -0.2716(2) 0.0615(12) Uani 1 1 d . . .
H42A H 1.4353 0.6857 -0.2281 0.092 Uiso 1 1 calc R . .
H42B H 1.3599 0.6731 -0.3282 0.092 Uiso 1 1 calc R . .
H42C H 1.3321 0.6983 -0.2509 0.092 Uiso 1 1 calc R . .
C43 C 1.2963(2) 0.3146(2) -0.1269(2) 0.0320(9) Uani 1 1 d . . .
H43 H 1.3013 0.3177 -0.0687 0.038 Uiso 1 1 calc R . .
C44 C 1.2476(3) 0.3282(2) -0.2718(2) 0.0400(10) Uani 1 1 d . . .
H44 H 1.2122 0.3432 -0.3299 0.048 Uiso 1 1 calc R . .
C45 C 1.3231(3) 0.2850(2) -0.2454(2) 0.0417(11) Uani 1 1 d . . .
H45 H 1.3502 0.2643 -0.281 0.05 Uiso 1 1 calc R . .
C46 C 1.1540(2) 0.3896(2) -0.1992(2) 0.0344(10) Uani 1 1 d . . .
C47 C 1.1635(3) 0.4732(2) -0.1820(2) 0.0388(10) Uani 1 1 d . . .
C48 C 1.0861(3) 0.5133(2) -0.1881(2) 0.0391(10) Uani 1 1 d . . .
H48 H 1.0898 0.57 -0.1769 0.047 Uiso 1 1 calc R . .
C49 C 1.0038(2) 0.4703(2) -0.2104(2) 0.0361(10) Uani 1 1 d . . .
C50 C 0.9986(2) 0.3865(2) -0.2270(2) 0.0380(10) Uani 1 1 d . . .
H50 H 0.9433 0.3577 -0.2426 0.046 Uiso 1 1 calc R . .
C51 C 1.0739(3) 0.3439(2) -0.2211(2) 0.0350(10) Uani 1 1 d . . .
C52 C 1.2528(2) 0.5197(2) -0.1564(2) 0.0608(13) Uani 1 1 d . . .
H52A H 1.2969 0.5054 -0.0983 0.091 Uiso 1 1 calc R . .
H52B H 1.2438 0.5774 -0.1541 0.091 Uiso 1 1 calc R . .
H52C H 1.275 0.5058 -0.2003 0.091 Uiso 1 1 calc R . .
C53 C 0.9217(2) 0.5151(2) -0.2153(2) 0.0542(12) Uani 1 1 d . . .
H53A H 0.8666 0.4847 -0.2566 0.081 Uiso 1 1 calc R . .
H53B H 0.9229 0.5684 -0.2357 0.081 Uiso 1 1 calc R . .
H53C H 0.9232 0.5206 -0.1566 0.081 Uiso 1 1 calc R . .
C54 C 1.0681(2) 0.2518(2) -0.2384(2) 0.0476(11) Uani 1 1 d . . .
H54A H 1.0834 0.2375 -0.2871 0.071 Uiso 1 1 calc R . .
H54B H 1.0069 0.2313 -0.254 0.071 Uiso 1 1 calc R . .
H54C H 1.1104 0.2281 -0.1851 0.071 Uiso 1 1 calc R . .
C55 C 1.4297(3) 0.2308(2) -0.0993(2) 0.0344(10) Uani 1 1 d . . .
C56 C 1.4211(3) 0.1470(3) -0.1161(2) 0.0401(10) Uani 1 1 d . . .
C57 C 1.4948(3) 0.1034(2) -0.0602(3) 0.0500(12) Uani 1 1 d . . .
H57 H 1.4915 0.0465 -0.0691 0.06 Uiso 1 1 calc R . .
C58 C 1.5726(3) 0.1418(3) 0.0081(3) 0.0474(11) Uani 1 1 d . . .
C59 C 1.5758(2) 0.2255(3) 0.0213(2) 0.0443(11) Uani 1 1 d . . .
H59 H 1.6278 0.2517 0.0677 0.053 Uiso 1 1 calc R . .
C60 C 1.5048(3) 0.2728(2) -0.0315(3) 0.0377(10) Uani 1 1 d . . .
C61 C 1.3373(2) 0.1037(2) -0.1902(2) 0.0557(12) Uani 1 1 d . . .
H61A H 1.2835 0.123 -0.1865 0.084 Uiso 1 1 calc R . .
H61B H 1.3402 0.0457 -0.1839 0.084 Uiso 1 1 calc R . .
H61C H 1.3347 0.1146 -0.2475 0.084 Uiso 1 1 calc R . .
C62 C 1.6511(2) 0.0935(2) 0.0696(3) 0.0866(16) Uani 1 1 d . . .
H62A H 1.7083 0.1207 0.0806 0.13 Uiso 1 1 calc R . .
H62B H 1.6472 0.0395 0.0415 0.13 Uiso 1 1 calc R . .
H62C H 1.6477 0.0896 0.1256 0.13 Uiso 1 1 calc R . .
C63 C 1.5116(2) 0.3646(2) -0.0148(2) 0.0530(11) Uani 1 1 d . . .
H63A H 1.4911 0.389 -0.0712 0.079 Uiso 1 1 calc R . .
H63B H 1.5742 0.3823 0.0234 0.079 Uiso 1 1 calc R . .
H63C H 1.4738 0.381 0.014 0.079 Uiso 1 1 calc R . .
C64 C 1.1719(3) 0.7318(2) 0.1194(2) 0.0391(10) Uani 1 1 d . . .
H64 H 1.171 0.7262 0.1746 0.047 Uiso 1 1 calc R . .
C65 C 1.1355(3) 0.7655(2) -0.0177(2) 0.0475(11) Uani 1 1 d . . .
H65 H 1.1044 0.7869 -0.0734 0.057 Uiso 1 1 calc R . .
C66 C 1.2138(3) 0.7257(2) 0.0099(2) 0.0521(12) Uani 1 1 d . . .
H66 H 1.2474 0.7147 -0.0226 0.062 Uiso 1 1 calc R . .
C67 C 1.0297(3) 0.8086(3) 0.0484(2) 0.0407(11) Uani 1 1 d . . .
C68 C 0.9483(3) 0.7616(3) 0.0145(2) 0.0480(12) Uani 1 1 d . . .
C69 C 0.8726(3) 0.8019(4) 0.0104(2) 0.0660(15) Uani 1 1 d . . .
H69 H 0.8165 0.7726 -0.0122 0.079 Uiso 1 1 calc R . .
C70 C 0.8764(4) 0.8830(4) 0.0379(3) 0.0769(18) Uani 1 1 d . . .
C71 C 0.9592(4) 0.9258(3) 0.0724(3) 0.0697(15) Uani 1 1 d . . .
H71 H 0.9628 0.9806 0.0927 0.084 Uiso 1 1 calc R . .
C72 C 1.0383(3) 0.8895(3) 0.0779(2) 0.0467(11) Uani 1 1 d . . .
C73 C 0.9405(3) 0.6723(2) -0.0145(2) 0.0703(14) Uani 1 1 d . . .
H73A H 0.9737 0.6626 -0.0496 0.105 Uiso 1 1 calc R . .
H73B H 0.8771 0.6556 -0.0501 0.105 Uiso 1 1 calc R . .
H73C H 0.9657 0.6415 0.0377 0.105 Uiso 1 1 calc R . .
C74 C 0.7918(3) 0.9254(3) 0.0329(3) 0.126(2) Uani 1 1 d . . .
H74A H 0.7681 0.9569 -0.0188 0.189 Uiso 1 1 d . . .
H74B H 0.8081 0.9608 0.0865 0.189 Uiso 1 1 d . . .
H74C H 0.7461 0.8848 0.0278 0.189 Uiso 1 1 d . . .
C75 C 1.1294 0.9356 0.1171 0.063 Uani 1 1 d . . .
H75A H 1.1707 0.9117 0.1707 0.094 Uiso 1 1 calc R . .
H75B H 1.1218 0.9918 0.1316 0.094 Uiso 1 1 calc R . .
H75C H 1.1542 0.9329 0.074 0.094 Uiso 1 1 calc R . .
C76 C 1.3158(2) 0.6622(3) 0.1510(2) 0.0360(10) Uani 1 1 d . . .
C77 C 1.3139(3) 0.5781(3) 0.1317(2) 0.0425(11) Uani 1 1 d . . .
C78 C 1.3926(3) 0.5388(2) 0.1795(3) 0.0486(11) Uani 1 1 d . . .
H78 H 1.3938 0.4827 0.1672 0.058 Uiso 1 1 calc R . .
C79 C 1.4693(3) 0.5794(3) 0.2448(3) 0.0529(12) Uani 1 1 d . . .
C80 C 1.4671(3) 0.6629(3) 0.2645(2) 0.0469(12) Uani 1 1 d . . .
H80 H 1.5182 0.6905 0.3108 0.056 Uiso 1 1 calc R . .
C81 C 1.3894(3) 0.7062(2) 0.2159(2) 0.0370(10) Uani 1 1 d . . .
C82 C 1.2290(2) 0.5307(2) 0.0620(2) 0.0645(13) Uani 1 1 d . . .
H82A H 1.1794 0.5374 0.0782 0.097 Uiso 1 1 calc R . .
H82B H 1.2414 0.4737 0.0595 0.097 Uiso 1 1 calc R . .
H82C H 1.2125 0.5511 0.004 0.097 Uiso 1 1 calc R . .
C83 C 1.5568(2) 0.5363(2) 0.2966(2) 0.0742(14) Uani 1 1 d . . .
H83A H 1.5445 0.478 0.286 0.111 Uiso 1 1 calc R . .
H83B H 1.5796 0.5518 0.3599 0.111 Uiso 1 1 calc R . .
H83C H 1.6019 0.5517 0.2769 0.111 Uiso 1 1 calc R . .
C84 C 1.3892(2) 0.7977(2) 0.2340(2) 0.0554(12) Uani 1 1 d . . .
H84A H 1.3771 0.824 0.1799 0.083 Uiso 1 1 calc R . .
H84B H 1.4479 0.8173 0.2806 0.083 Uiso 1 1 calc R . .
H84C H 1.3424 0.8101 0.2528 0.083 Uiso 1 1 calc R . .
N1 N 0.6313(2) 0.76613(17) -0.35513(19) 0.0342(8) Uani 1 1 d . . .
N2 N 0.7627(2) 0.83133(16) -0.30537(19) 0.0320(8) Uani 1 1 d . . .
N3 N 1.0997(2) 0.73485(18) -0.4528(2) 0.0434(9) Uani 1 1 d . . .
N4 N 1.2347(2) 0.79149(18) -0.4041(2) 0.0425(9) Uani 1 1 d . . .
N5 N 1.23172(19) 0.34642(17) -0.19781(19) 0.0322(8) Uani 1 1 d . . .
N6 N 1.35246(19) 0.27735(17) -0.15464(19) 0.0332(8) Uani 1 1 d . . .
N7 N 1.1097(2) 0.76890(18) 0.0510(2) 0.0356(8) Uani 1 1 d . . .
N8 N 1.2348(2) 0.70422(18) 0.0959(2) 0.0391(8) Uani 1 1 d . . .
Cl1 Cl 0.64730(6) 0.82716(6) -0.59011(6) 0.0474(3) Uani 1 1 d . . .
Cl2 Cl 1.17860(6) 0.72979(6) -0.19395(6) 0.0448(3) Uani 1 1 d . . .
Cl3 Cl 1.35000(6) 0.31809(6) 0.09069(6) 0.0505(3) Uani 1 1 d . . .
Cl4 Cl 1.17253(6) 0.79418(5) 0.30442(5) 0.0403(3) Uani 1 1 d . . .

loop_
_atom_site_aniso_label
_atom_site_aniso_U_11
_atom_site_aniso_U_22
_atom_site_aniso_U_33
_atom_site_aniso_U_23
_atom_site_aniso_U_13
_atom_site_aniso_U_12
C1 0.031(2) 0.041(3) 0.028(2) 0.0090(19) 0.015(2) 0.000(2)
C2 0.039(3) 0.051(3) 0.033(3) 0.004(2) 0.020(2) 0.003(2)
C3 0.036(3) 0.058(3) 0.024(2) 0.004(2) 0.015(2) 0.007(2)
C4 0.030(2) 0.036(3) 0.031(2) -0.005(2) 0.015(2) -0.007(2)
C5 0.029(2) 0.044(3) 0.034(2) 0.011(2) 0.010(2) 0.008(2)
C6 0.044(3) 0.038(3) 0.045(3) 0.002(2) 0.020(2) -0.007(2)
C7 0.035(3) 0.047(3) 0.043(3) 0.003(2) 0.013(2) 0.004(2)
C8 0.033(3) 0.043(3) 0.041(3) 0.005(2) 0.015(2) 0.007(2)
C9 0.024(2) 0.041(3) 0.031(2) 0.002(2) 0.009(2) 0.004(2)
C10 0.049(3) 0.042(3) 0.059(3) 0.014(2) 0.023(2) 0.004(2)
C11 0.036(3) 0.062(3) 0.062(3) 0.002(2) 0.001(2) -0.007(2)
C12 0.046(3) 0.038(3) 0.055(3) 0.012(2) 0.021(2) 0.007(2)
C13 0.030(2) 0.031(3) 0.024(2) 0.0008(19) 0.0081(19) -0.011(2)
C14 0.031(2) 0.030(3) 0.025(2) -0.0034(19) 0.005(2) -0.003(2)
C15 0.027(2) 0.045(3) 0.039(2) -0.004(2) 0.010(2) -0.006(2)
C16 0.039(3) 0.038(3) 0.037(2) 0.001(2) 0.018(2) -0.009(2)
C17 0.045(3) 0.034(3) 0.035(2) 0.002(2) 0.010(2) 0.004(2)
C18 0.029(2) 0.035(3) 0.036(2) -0.001(2) 0.012(2) -0.006(2)
C19 0.042(3) 0.047(3) 0.043(3) 0.005(2) 0.011(2) 0.005(2)
C20 0.045(3) 0.055(3) 0.077(3) 0.010(2) 0.030(2) -0.012(2)
C21 0.039(3) 0.047(3) 0.054(3) 0.014(2) 0.017(2) 0.012(2)
C22 0.053(3) 0.062(3) 0.017(2) -0.002(2) 0.019(2) 0.004(2)
C23 0.046(3) 0.103(4) 0.031(3) -0.003(2) 0.018(2) -0.006(3)
C24 0.055(3) 0.118(4) 0.022(3) 0.009(3) 0.024(3) 0.010(3)
C25 0.037(3) 0.056(3) 0.023(2) -0.003(2) 0.012(2) -0.005(3)
C26 0.042(3) 0.067(3) 0.024(2) 0.007(2) 0.007(2) 0.003(3)
C27 0.034(3) 0.087(4) 0.031(3) 0.005(3) 0.007(2) 0.001(3)
C28 0.060(4) 0.079(4) 0.031(3) -0.014(3) 0.019(3) -0.019(3)
C29 0.081(4) 0.045(3) 0.047(3) -0.011(2) 0.029(3) -0.013(3)
C30 0.057(3) 0.050(3) 0.030(3) -0.005(2) 0.020(2) -0.005(3)
C31 0.062(3) 0.083(4) 0.053(3) 0.016(3) 0.027(2) 0.021(3)
C32 0.069(4) 0.141(5) 0.074(4) -0.007(3) 0.029(3) -0.048(3)
C33 0.076(3) 0.065(3) 0.051(3) 0.004(2) 0.025(3) 0.023(3)
C34 0.036(3) 0.062(3) 0.032(3) 0.005(2) 0.024(2) 0.001(3)
C35 0.040(3) 0.067(4) 0.047(3) 0.021(3) 0.023(2) 0.012(3)
C36 0.051(3) 0.061(3) 0.065(3) 0.006(3) 0.035(3) 0.009(3)
C37 0.043(3) 0.061(4) 0.065(3) -0.014(3) 0.028(3) -0.002(3)
C38 0.036(3) 0.081(4) 0.046(3) 0.003(3) 0.023(2) 0.020(3)
C39 0.037(3) 0.057(3) 0.041(3) 0.003(2) 0.022(2) 0.010(3)
C40 0.057(3) 0.084(4) 0.080(3) 0.035(3) 0.030(3) 0.009(3)
C41 0.056(3) 0.090(4) 0.103(4) -0.026(3) 0.031(3) 0.006(3)
C42 0.058(3) 0.062(3) 0.067(3) 0.016(3) 0.027(3) 0.019(3)
C43 0.029(2) 0.044(3) 0.025(2) 0.006(2) 0.013(2) 0.005(2)
C44 0.053(3) 0.052(3) 0.018(2) 0.006(2) 0.018(2) 0.003(2)
C45 0.044(3) 0.053(3) 0.035(3) 0.003(2) 0.024(2) 0.005(2)
C46 0.028(2) 0.044(3) 0.029(2) 0.002(2) 0.011(2) 0.013(2)
C47 0.034(3) 0.036(3) 0.038(2) -0.004(2) 0.009(2) 0.000(2)
C48 0.039(3) 0.031(3) 0.043(3) -0.002(2) 0.015(2) -0.002(2)
C49 0.035(3) 0.039(3) 0.037(2) 0.004(2) 0.017(2) 0.009(2)
C50 0.032(2) 0.043(3) 0.037(2) 0.004(2) 0.013(2) 0.001(2)
C51 0.035(3) 0.036(3) 0.034(2) 0.001(2) 0.015(2) 0.002(2)
C52 0.038(3) 0.050(3) 0.087(3) -0.004(2) 0.022(3) -0.008(2)
C53 0.041(3) 0.051(3) 0.066(3) -0.003(2) 0.019(2) 0.007(2)
C54 0.038(3) 0.050(3) 0.049(3) 0.002(2) 0.015(2) 0.001(2)
C55 0.039(3) 0.034(3) 0.031(2) 0.000(2) 0.017(2) 0.009(2)
C56 0.036(3) 0.044(3) 0.039(3) -0.003(2) 0.015(2) -0.006(2)
C57 0.045(3) 0.048(3) 0.068(3) 0.011(3) 0.034(3) 0.006(3)
C58 0.035(3) 0.047(3) 0.062(3) 0.013(3) 0.022(3) 0.006(2)
C59 0.028(3) 0.056(3) 0.048(3) 0.007(3) 0.015(2) 0.001(2)
C60 0.041(3) 0.039(3) 0.039(3) 0.005(2) 0.024(2) 0.005(2)
C61 0.052(3) 0.054(3) 0.055(3) 0.005(2) 0.018(2) -0.004(2)
C62 0.043(3) 0.072(4) 0.131(4) 0.038(3) 0.022(3) 0.025(3)
C63 0.039(3) 0.052(3) 0.057(3) -0.002(2) 0.012(2) -0.008(2)
C64 0.037(3) 0.053(3) 0.020(2) 0.000(2) 0.006(2) -0.001(2)
C65 0.040(3) 0.083(3) 0.020(2) 0.013(2) 0.012(2) 0.012(3)
C66 0.047(3) 0.087(4) 0.025(3) 0.009(2) 0.019(2) 0.010(3)
C67 0.039(3) 0.057(3) 0.028(2) 0.005(2) 0.016(2) 0.001(3)
C68 0.045(3) 0.079(4) 0.022(2) 0.003(2) 0.017(2) -0.001(3)
C69 0.035(3) 0.138(5) 0.026(3) 0.018(3) 0.013(2) 0.006(4)
C70 0.062(4) 0.144(6) 0.032(3) 0.030(3) 0.023(3) 0.059(4)
C71 0.083(4) 0.084(4) 0.043(3) 0.021(3) 0.025(3) 0.047(4)
C72 0.045(3) 0.055(3) 0.033(3) 0.008(2) 0.011(2) 0.010(3)
C73 0.066(3) 0.091(4) 0.048(3) -0.007(3) 0.021(3) -0.027(3)
C74 0.090(4) 0.233(6) 0.085(4) 0.063(4) 0.057(3) 0.109(4)
C75 0.081 0.051 0.047 0.002 0.02 -0.003
C76 0.029(3) 0.056(3) 0.023(2) 0.000(2) 0.012(2) 0.002(2)
C77 0.043(3) 0.049(3) 0.037(3) -0.002(2) 0.020(2) -0.001(3)
C78 0.046(3) 0.052(3) 0.053(3) 0.017(2) 0.025(2) 0.005(3)
C79 0.039(3) 0.065(4) 0.062(3) 0.029(3) 0.026(3) 0.004(3)
C80 0.036(3) 0.069(3) 0.032(2) 0.027(2) 0.009(2) -0.001(3)
C81 0.042(3) 0.043(3) 0.025(2) -0.001(2) 0.014(2) -0.005(2)
C82 0.062(3) 0.060(3) 0.061(3) -0.004(2) 0.019(3) -0.003(3)
C83 0.045(3) 0.084(4) 0.083(3) 0.042(3) 0.013(3) 0.013(3)
C84 0.058(3) 0.055(3) 0.051(3) -0.001(2) 0.022(2) -0.007(2)
N1 0.036(2) 0.047(2) 0.0195(18) 0.0060(16) 0.0120(17) -0.0011(17)
N2 0.033(2) 0.035(2) 0.0272(19) 0.0023(16) 0.0125(17) 0.0002(16)
N3 0.049(2) 0.061(2) 0.029(2) 0.0045(18) 0.025(2) 0.001(2)
N4 0.045(2) 0.065(3) 0.023(2) 0.0102(18) 0.0188(19) 0.004(2)
N5 0.0291(19) 0.042(2) 0.0227(19) 0.0055(16) 0.0082(17) 0.0012(17)
N6 0.0290(19) 0.042(2) 0.029(2) 0.0046(17) 0.0123(17) 0.0055(17)
N7 0.032(2) 0.051(2) 0.028(2) -0.0027(17) 0.0181(18) -0.0004(18)
N8 0.035(2) 0.056(2) 0.030(2) -0.0001(17) 0.0184(19) 0.0046(18)
Cl1 0.0503(7) 0.0601(7) 0.0343(6) 0.0069(5) 0.0205(5) 0.0042(6)
Cl2 0.0446(7) 0.0613(7) 0.0326(6) 0.0096(5) 0.0196(5) 0.0104(5)
Cl3 0.0586(7) 0.0606(7) 0.0342(6) 0.0104(5) 0.0213(6) 0.0051(6)
Cl4 0.0444(6) 0.0463(7) 0.0325(6) 0.0058(5) 0.0186(5) 0.0049(5)

loop_
_atom_type_symbol
_atom_type_description
_atom_type_scat_dispersion_real
_atom_type_scat_dispersion_imag
_atom_type_scat_source
C C 0.0033 0.0016 'International Tables Vol C Tables 4.2.6.8 and 6.1.1.4'
H H 0 0 'International Tables Vol C Tables 4.2.6.8 and 6.1.1.4'
N N 0.0061 0.0033 'International Tables Vol C Tables 4.2.6.8 and 6.1.1.4'
Cl Cl 0.1484 0.1585 'International Tables Vol C Tables 4.2.6.8 and 6.1.1.4'

loop_
_geom_angle_atom_site_label_1
_geom_angle_atom_site_label_2
_geom_angle_atom_site_label_3
_geom_angle
_geom_angle_site_symmetry_1
_geom_angle_site_symmetry_3
_geom_angle_publ_flag
N2 C1 N1 108.0(3) . . ?
N2 C1 H1 126 . . ?
N1 C1 H1 126 . . ?
C3 C2 N1 106.9(3) . . ?
C3 C2 H2 126.5 . . ?
N1 C2 H2 126.5 . . ?
C2 C3 N2 107.3(3) . . ?
C2 C3 H3 126.3 . . ?
N2 C3 H3 126.3 . . ?
C9 C4 C5 123.4(4) . . ?
C9 C4 N1 119.4(3) . . ?
C5 C4 N1 117.1(3) . . ?
C6 C5 C4 116.6(3) . . ?
C6 C5 C10 120.6(4) . . ?
C4 C5 C10 122.8(3) . . ?
C5 C6 C7 122.5(4) . . ?
C5 C6 H6 118.8 . . ?
C7 C6 H6 118.8 . . ?
C6 C7 C8 117.7(4) . . ?
C6 C7 C11 121.8(4) . . ?
C8 C7 C11 120.5(4) . . ?
C9 C8 C7 123.0(4) . . ?
C9 C8 H8 118.5 . . ?
C7 C8 H8 118.5 . . ?
C8 C9 C4 116.6(4) . . ?
C8 C9 C12 120.8(3) . . ?
C4 C9 C12 122.5(3) . . ?
C5 C10 H10A 109.5 . . ?
C5 C10 H10B 109.5 . . ?
H10A C10 H10B 109.5 . . ?
C5 C10 H10C 109.5 . . ?
H10A C10 H10C 109.5 . . ?
H10B C10 H10C 109.5 . . ?
C7 C11 H11A 109.5 . . ?
C7 C11 H11B 109.5 . . ?
H11A C11 H11B 109.5 . . ?
C7 C11 H11C 109.5 . . ?
H11A C11 H11C 109.5 . . ?
H11B C11 H11C 109.5 . . ?
C9 C12 H12A 109.5 . . ?
C9 C12 H12B 109.5 . . ?
H12A C12 H12B 109.5 . . ?
C9 C12 H12C 109.5 . . ?
H12A C12 H12C 109.5 . . ?
H12B C12 H12C 109.5 . . ?
C18 C13 C14 123.9(3) . . ?
C18 C13 N2 117.7(3) . . ?
C14 C13 N2 118.4(3) . . ?
C15 C14 C13 116.3(3) . . ?
C15 C14 C19 122.8(3) . . ?
C13 C14 C19 120.9(3) . . ?
C16 C15 C14 122.6(4) . . ?
C16 C15 H15 118.7 . . ?
C14 C15 H15 118.7 . . ?
C15 C16 C17 118.6(4) . . ?
C15 C16 C20 120.5(4) . . ?
C17 C16 C20 120.9(4) . . ?
C18 C17 C16 121.9(4) . . ?
C18 C17 H17 119.1 . . ?
C16 C17 H17 119.1 . . ?
C13 C18 C17 116.8(3) . . ?
C13 C18 C21 122.9(3) . . ?
C17 C18 C21 120.3(3) . . ?
C14 C19 H19A 109.5 . . ?
C14 C19 H19B 109.5 . . ?
H19A C19 H19B 109.5 . . ?
C14 C19 H19C 109.5 . . ?
H19A C19 H19C 109.5 . . ?
H19B C19 H19C 109.5 . . ?
C16 C20 H20A 109.5 . . ?
C16 C20 H20B 109.5 . . ?
H20A C20 H20B 109.5 . . ?
C16 C20 H20C 109.5 . . ?
H20A C20 H20C 109.5 . . ?
H20B C20 H20C 109.5 . . ?
C18 C21 H21A 109.5 . . ?
C18 C21 H21B 109.5 . . ?
H21A C21 H21B 109.5 . . ?
C18 C21 H21C 109.5 . . ?
H21A C21 H21C 109.5 . . ?
H21B C21 H21C 109.5 . . ?
N4 C22 N3 108.0(3) . . ?
N4 C22 H22 126 . . ?
N3 C22 H22 126 . . ?
C24 C23 N3 106.3(4) . . ?
C24 C23 H23 126.8 . . ?
N3 C23 H23 126.8 . . ?
C23 C24 N4 108.0(4) . . ?
C23 C24 H24 126 . . ?
N4 C24 H24 126 . . ?
C30 C25 C26 123.0(4) . . ?
C30 C25 N3 117.8(4) . . ?
C26 C25 N3 119.0(4) . . ?
C25 C26 C27 118.0(4) . . ?
C25 C26 C31 122.0(4) . . ?
C27 C26 C31 119.9(4) . . ?
C28 C27 C26 120.2(4) . . ?
C28 C27 H27 119.9 . . ?
C26 C27 H27 119.9 . . ?
C27 C28 C29 120.5(5) . . ?
C27 C28 C32 119.4(5) . . ?
C29 C28 C32 120.2(5) . . ?
C28 C29 C30 121.0(4) . . ?
C28 C29 H29 119.5 . . ?
C30 C29 H29 119.5 . . ?
C25 C30 C29 117.2(4) . . ?
C25 C30 C33 121.7(4) . . ?
C29 C30 C33 121.0(4) . . ?
C26 C31 H31A 109.5 . . ?
C26 C31 H31B 109.5 . . ?
H31A C31 H31B 109.5 . . ?
C26 C31 H31C 109.5 . . ?
H31A C31 H31C 109.5 . . ?
H31B C31 H31C 109.5 . . ?
C28 C32 H32A 109.5 . . ?
C28 C32 H32B 109.5 . . ?
H32A C32 H32B 109.5 . . ?
C28 C32 H32C 109.5 . . ?
H32A C32 H32C 109.5 . . ?
H32B C32 H32C 109.5 . . ?
C30 C33 H33A 109.5 . . ?
C30 C33 H33B 109.5 . . ?
H33A C33 H33B 109.5 . . ?
C30 C33 H33C 109.5 . . ?
H33A C33 H33C 109.5 . . ?
H33B C33 H33C 109.5 . . ?
C39 C34 C35 123.0(4) . . ?
C39 C34 N4 119.4(4) . . ?
C35 C34 N4 117.6(4) . . ?
C36 C35 C34 117.4(4) . . ?
C36 C35 C40 121.2(4) . . ?
C34 C35 C40 121.5(4) . . ?
C37 C36 C35 121.8(4) . . ?
C37 C36 H36 119.1 . . ?
C35 C36 H36 119.1 . . ?
C36 C37 C38 118.5(4) . . ?
C36 C37 C41 120.8(4) . . ?
C38 C37 C41 120.7(4) . . ?
C39 C38 C37 122.5(4) . . ?
C39 C38 H38 118.7 . . ?
C37 C38 H38 118.7 . . ?
C38 C39 C34 116.7(4) . . ?
C38 C39 C42 121.9(4) . . ?
C34 C39 C42 121.4(4) . . ?
C35 C40 H40A 109.5 . . ?
C35 C40 H40B 109.5 . . ?
H40A C40 H40B 109.5 . . ?
C35 C40 H40C 109.5 . . ?
H40A C40 H40C 109.5 . . ?
H40B C40 H40C 109.5 . . ?
C37 C41 H41A 109.5 . . ?
C37 C41 H41B 109.5 . . ?
H41A C41 H41B 109.5 . . ?
C37 C41 H41C 109.5 . . ?
H41A C41 H41C 109.5 . . ?
H41B C41 H41C 109.5 . . ?
C39 C42 H42A 109.5 . . ?
C39 C42 H42B 109.5 . . ?
H42A C42 H42B 109.5 . . ?
C39 C42 H42C 109.5 . . ?
H42A C42 H42C 109.5 . . ?
H42B C42 H42C 109.5 . . ?
N6 C43 N5 107.3(3) . . ?
N6 C43 H43 126.4 . . ?
N5 C43 H43 126.4 . . ?
C45 C44 N5 107.8(3) . . ?
C45 C44 H44 126.1 . . ?
N5 C44 H44 126.1 . . ?
C44 C45 N6 106.1(3) . . ?
C44 C45 H45 127 . . ?
N6 C45 H45 127 . . ?
C47 C46 C51 124.2(4) . . ?
C47 C46 N5 118.2(4) . . ?
C51 C46 N5 117.5(4) . . ?
C46 C47 C48 116.8(4) . . ?
C46 C47 C52 122.0(4) . . ?
C48 C47 C52 121.2(4) . . ?
C49 C48 C47 121.3(4) . . ?
C49 C48 H48 119.4 . . ?
C47 C48 H48 119.4 . . ?
C50 C49 C48 119.2(3) . . ?
C50 C49 C53 120.7(4) . . ?
C48 C49 C53 120.1(4) . . ?
C49 C50 C51 121.6(4) . . ?
C49 C50 H50 119.2 . . ?
C51 C50 H50 119.2 . . ?
C46 C51 C50 117.0(4) . . ?
C46 C51 C54 121.7(3) . . ?
C50 C51 C54 121.3(4) . . ?
C47 C52 H52A 109.5 . . ?
C47 C52 H52B 109.5 . . ?
H52A C52 H52B 109.5 . . ?
C47 C52 H52C 109.5 . . ?
H52A C52 H52C 109.5 . . ?
H52B C52 H52C 109.5 . . ?
C49 C53 H53A 109.5 . . ?
C49 C53 H53B 109.5 . . ?
H53A C53 H53B 109.5 . . ?
C49 C53 H53C 109.5 . . ?
H53A C53 H53C 109.5 . . ?
H53B C53 H53C 109.5 . . ?
C51 C54 H54A 109.5 . . ?
C51 C54 H54B 109.5 . . ?
H54A C54 H54B 109.5 . . ?
C51 C54 H54C 109.5 . . ?
H54A C54 H54C 109.5 . . ?
H54B C54 H54C 109.5 . . ?
C56 C55 C60 124.5(4) . . ?
C56 C55 N6 117.4(4) . . ?
C60 C55 N6 118.1(4) . . ?
C55 C56 C57 116.4(4) . . ?
C55 C56 C61 122.6(4) . . ?
C57 C56 C61 121.0(4) . . ?
C58 C57 C56 122.1(4) . . ?
C58 C57 H57 119 . . ?
C56 C57 H57 119 . . ?
C59 C58 C57 118.2(4) . . ?
C59 C58 C62 120.3(4) . . ?
C57 C58 C62 121.5(4) . . ?
C58 C59 C60 122.8(4) . . ?
C58 C59 H59 118.6 . . ?
C60 C59 H59 118.6 . . ?
C55 C60 C59 116.1(4) . . ?
C55 C60 C63 123.0(4) . . ?
C59 C60 C63 120.9(4) . . ?
C56 C61 H61A 109.5 . . ?
C56 C61 H61B 109.5 . . ?
H61A C61 H61B 109.5 . . ?
C56 C61 H61C 109.5 . . ?
H61A C61 H61C 109.5 . . ?
H61B C61 H61C 109.5 . . ?
C58 C62 H62A 109.5 . . ?
C58 C62 H62B 109.5 . . ?
H62A C62 H62B 109.5 . . ?
C58 C62 H62C 109.5 . . ?
H62A C62 H62C 109.5 . . ?
H62B C62 H62C 109.5 . . ?
C60 C63 H63A 109.5 . . ?
C60 C63 H63B 109.5 . . ?
H63A C63 H63B 109.5 . . ?
C60 C63 H63C 109.5 . . ?
H63A C63 H63C 109.5 . . ?
H63B C63 H63C 109.5 . . ?
N8 C64 N7 108.7(3) . . ?
N8 C64 H64 125.7 . . ?
N7 C64 H64 125.7 . . ?
C66 C65 N7 107.6(3) . . ?
C66 C65 H65 126.2 . . ?
N7 C65 H65 126.2 . . ?
C65 C66 N8 106.6(3) . . ?
C65 C66 H66 126.7 . . ?
N8 C66 H66 126.7 . . ?
C72 C67 C68 124.2(4) . . ?
C72 C67 N7 118.6(4) . . ?
C68 C67 N7 117.2(4) . . ?
C69 C68 C67 115.8(4) . . ?
C69 C68 C73 120.6(5) . . ?
C67 C68 C73 123.6(4) . . ?
C70 C69 C68 122.9(5) . . ?
C70 C69 H69 118.5 . . ?
C68 C69 H69 118.5 . . ?
C69 C70 C71 118.5(5) . . ?
C69 C70 C74 121.6(6) . . ?
C71 C70 C74 119.8(6) . . ?
C70 C71 C72 121.8(5) . . ?
C70 C71 H71 119.1 . . ?
C72 C71 H71 119.1 . . ?
C67 C72 C71 116.8(4) . . ?
C67 C72 C75 121.14 . . ?
C71 C72 C75 122.02 . . ?
C68 C73 H73A 109.5 . . ?
C68 C73 H73B 109.5 . . ?
H73A C73 H73B 109.5 . . ?
C68 C73 H73C 109.5 . . ?
H73A C73 H73C 109.5 . . ?
H73B C73 H73C 109.5 . . ?
C70 C74 H74A 109.4 . . ?
C70 C74 H74B 109.4 . . ?
H74A C74 H74B 109.7 . . ?
C70 C74 H74C 109.3 . . ?
H74A C74 H74C 109.5 . . ?
H74B C74 H74C 109.5 . . ?
C72 C75 H75A 109.5 . . ?
C72 C75 H75B 109.5 . . ?
H75A C75 H75B 109.5 . . ?
C72 C75 H75C 109.5 . . ?
H75A C75 H75C 109.5 . . ?
H75B C75 H75C 109.5 . . ?
C81 C76 C77 123.9(4) . . ?
C81 C76 N8 119.3(4) . . ?
C77 C76 N8 116.8(4) . . ?
C78 C77 C76 117.1(4) . . ?
C78 C77 C82 120.7(4) . . ?
C76 C77 C82 122.3(4) . . ?
C79 C78 C77 122.0(4) . . ?
C79 C78 H78 119 . . ?
C77 C78 H78 119 . . ?
C78 C79 C80 119.1(4) . . ?
C78 C79 C83 122.1(4) . . ?
C80 C79 C83 118.8(4) . . ?
C79 C80 C81 121.0(4) . . ?
C79 C80 H80 119.5 . . ?
C81 C80 H80 119.5 . . ?
C76 C81 C80 116.8(4) . . ?
C76 C81 C84 122.3(4) . . ?
C80 C81 C84 120.8(4) . . ?
C77 C82 H82A 109.5 . . ?
C77 C82 H82B 109.5 . . ?
H82A C82 H82B 109.5 . . ?
C77 C82 H82C 109.5 . . ?
H82A C82 H82C 109.5 . . ?
H82B C82 H82C 109.5 . . ?
C79 C83 H83A 109.5 . . ?
C79 C83 H83B 109.5 . . ?
H83A C83 H83B 109.5 . . ?
C79 C83 H83C 109.5 . . ?
H83A C83 H83C 109.5 . . ?
H83B C83 H83C 109.5 . . ?
C81 C84 H84A 109.5 . . ?
C81 C84 H84B 109.5 . . ?
H84A C84 H84B 109.5 . . ?
C81 C84 H84C 109.5 . . ?
H84A C84 H84C 109.5 . . ?
H84B C84 H84C 109.5 . . ?
C1 N1 C2 108.9(3) . . ?
C1 N1 C4 123.0(3) . . ?
C2 N1 C4 128.1(3) . . ?
C1 N2 C3 108.9(3) . . ?
C1 N2 C13 125.1(3) . . ?
C3 N2 C13 125.9(3) . . ?
C22 N3 C23 108.8(3) . . ?
C22 N3 C25 125.9(3) . . ?
C23 N3 C25 125.3(3) . . ?
C22 N4 C24 108.8(3) . . ?
C22 N4 C34 125.4(3) . . ?
C24 N4 C34 125.7(3) . . ?
C43 N5 C44 109.0(3) . . ?
C43 N5 C46 126.1(3) . . ?
C44 N5 C46 124.9(3) . . ?
C43 N6 C45 109.9(3) . . ?
C43 N6 C55 125.2(3) . . ?
C45 N6 C55 124.8(3) . . ?
C64 N7 C65 108.2(3) . . ?
C64 N7 C67 127.0(3) . . ?
C65 N7 C67 124.7(3) . . ?
C64 N8 C66 108.8(3) . . ?
C64 N8 C76 126.8(3) . . ?
C66 N8 C76 124.3(3) . . ?

loop_
_geom_bond_atom_site_label_1
_geom_bond_atom_site_label_2
_geom_bond_distance
_geom_bond_site_symmetry_2
_geom_bond_publ_flag
C1 N2 1.332(3) . ?
C1 N1 1.333(4) . ?
C1 H1 0.93 . ?
C2 C3 1.343(4) . ?
C2 N1 1.382(4) . ?
C2 H2 0.93 . ?
C3 N2 1.376(4) . ?
C3 H3 0.93 . ?
C4 C9 1.384(4) . ?
C4 C5 1.395(4) . ?
C4 N1 1.439(4) . ?
C5 C6 1.380(4) . ?
C5 C10 1.503(4) . ?
C6 C7 1.382(4) . ?
C6 H6 0.93 . ?
C7 C8 1.388(4) . ?
C7 C11 1.510(4) . ?
C8 C9 1.370(4) . ?
C8 H8 0.93 . ?
C9 C12 1.511(4) . ?
C10 H10A 0.96 . ?
C10 H10B 0.96 . ?
C10 H10C 0.96 . ?
C11 H11A 0.96 . ?
C11 H11B 0.96 . ?
C11 H11C 0.96 . ?
C12 H12A 0.96 . ?
C12 H12B 0.96 . ?
C12 H12C 0.96 . ?
C13 C18 1.375(4) . ?
C13 C14 1.396(4) . ?
C13 N2 1.436(4) . ?
C14 C15 1.381(4) . ?
C14 C19 1.500(4) . ?
C15 C16 1.371(4) . ?
C15 H15 0.93 . ?
C16 C17 1.387(4) . ?
C16 C20 1.513(4) . ?
C17 C18 1.386(4) . ?
C17 H17 0.93 . ?
C18 C21 1.506(4) . ?
C19 H19A 0.96 . ?
C19 H19B 0.96 . ?
C19 H19C 0.96 . ?
C20 H20A 0.96 . ?
C20 H20B 0.96 . ?
C20 H20C 0.96 . ?
C21 H21A 0.96 . ?
C21 H21B 0.96 . ?
C21 H21C 0.96 . ?
C22 N4 1.322(4) . ?
C22 N3 1.330(4) . ?
C22 H22 0.93 . ?
C23 C24 1.336(4) . ?
C23 N3 1.380(4) . ?
C23 H23 0.93 . ?
C24 N4 1.366(4) . ?
C24 H24 0.93 . ?
C25 C30 1.376(5) . ?
C25 C26 1.380(5) . ?
C25 N3 1.441(4) . ?
C26 C27 1.383(5) . ?
C26 C31 1.502(5) . ?
C27 C28 1.366(5) . ?
C27 H27 0.93 . ?
C28 C29 1.377(5) . ?
C28 C32 1.531(5) . ?
C29 C30 1.381(5) . ?
C29 H29 0.93 . ?
C30 C33 1.506(5) . ?
C31 H31A 0.96 . ?
C31 H31B 0.96 . ?
C31 H31C 0.96 . ?
C32 H32A 0.96 . ?
C32 H32B 0.96 . ?
C32 H32C 0.96 . ?
C33 H33A 0.96 . ?
C33 H33B 0.96 . ?
C33 H33C 0.96 . ?
C34 C39 1.383(5) . ?
C34 C35 1.389(5) . ?
C34 N4 1.442(4) . ?
C35 C36 1.372(5) . ?
C35 C40 1.503(4) . ?
C36 C37 1.371(5) . ?
C36 H36 0.93 . ?
C37 C38 1.382(5) . ?
C37 C41 1.516(5) . ?
C38 C39 1.368(5) . ?
C38 H38 0.93 . ?
C39 C42 1.510(4) . ?
C40 H40A 0.96 . ?
C40 H40B 0.96 . ?
C40 H40C 0.96 . ?
C41 H41A 0.96 . ?
C41 H41B 0.96 . ?
C41 H41C 0.96 . ?
C42 H42A 0.96 . ?
C42 H42B 0.96 . ?
C42 H42C 0.96 . ?
C43 N6 1.327(4) . ?
C43 N5 1.328(4) . ?
C43 H43 0.93 . ?
C44 C45 1.337(4) . ?
C44 N5 1.376(4) . ?
C44 H44 0.93 . ?
C45 N6 1.378(4) . ?
C45 H45 0.93 . ?
C46 C47 1.373(4) . ?
C46 C51 1.379(4) . ?
C46 N5 1.447(4) . ?
C47 C48 1.393(4) . ?
C47 C52 1.499(4) . ?
C48 C49 1.387(4) . ?
C48 H48 0.93 . ?
C49 C50 1.376(4) . ?
C49 C53 1.504(4) . ?
C50 C51 1.385(4) . ?
C50 H50 0.93 . ?
C51 C54 1.511(4) . ?
C52 H52A 0.96 . ?
C52 H52B 0.96 . ?
C52 H52C 0.96 . ?
C53 H53A 0.96 . ?
C53 H53B 0.96 . ?
C53 H53C 0.96 . ?
C54 H54A 0.96 . ?
C54 H54B 0.96 . ?
C54 H54C 0.96 . ?
C55 C56 1.374(4) . ?
C55 C60 1.377(4) . ?
C55 N6 1.450(4) . ?
C56 C57 1.392(4) . ?
C56 C61 1.502(4) . ?
C57 C58 1.378(4) . ?
C57 H57 0.93 . ?
C58 C59 1.371(4) . ?
C58 C62 1.510(4) . ?
C59 C60 1.386(4) . ?
C59 H59 0.93 . ?
C60 C63 1.503(4) . ?
C61 H61A 0.96 . ?
C61 H61B 0.96 . ?
C61 H61C 0.96 . ?
C62 H62A 0.96 . ?
C62 H62B 0.96 . ?
C62 H62C 0.96 . ?
C63 H63A 0.96 . ?
C63 H63B 0.96 . ?
C63 H63C 0.96 . ?
C64 N8 1.319(4) . ?
C64 N7 1.332(4) . ?
C64 H64 0.93 . ?
C65 C66 1.342(4) . ?
C65 N7 1.373(4) . ?
C65 H65 0.93 . ?
C66 N8 1.382(4) . ?
C66 H66 0.93 . ?
C67 C72 1.365(4) . ?
C67 C68 1.386(5) . ?
C67 N7 1.447(4) . ?
C68 C69 1.381(5) . ?
C68 C73 1.494(5) . ?
C69 C70 1.366(5) . ?
C69 H69 0.93 . ?
C70 C71 1.369(6) . ?
C70 C74 1.520(6) . ?
C71 C72 1.392(5) . ?
C71 H71 0.93 . ?
C72 C75 1.49672 . ?
C73 H73A 0.96 . ?
C73 H73B 0.96 . ?
C73 H73C 0.96 . ?
C74 H74A 0.9579 . ?
C74 H74B 0.9589 . ?
C74 H74C 0.9613 . ?
C75 H75A 0.96 . ?
C75 H75B 0.96 . ?
C75 H75C 0.96 . ?
C76 C81 1.361(4) . ?
C76 C77 1.389(4) . ?
C76 N8 1.445(4) . ?
C77 C78 1.369(4) . ?
C77 C82 1.514(4) . ?
C78 C79 1.365(5) . ?
C78 H78 0.93 . ?
C79 C80 1.390(5) . ?
C79 C83 1.513(4) . ?
C80 C81 1.396(4) . ?
C80 H80 0.93 . ?
C81 C84 1.509(4) . ?
C82 H82A 0.96 . ?
C82 H82B 0.96 . ?
C82 H82C 0.96 . ?
C83 H83A 0.96 . ?
C83 H83B 0.96 . ?
C83 H83C 0.96 . ?
C84 H84A 0.96 . ?
C84 H84B 0.96 . ?
C84 H84C 0.96 . ?
